data_7244944
loop_
_publ_author_name
'Puji Pamungkas, Khurnia Krisna'
'Maruyama, Toshifumi'
'Murai, Toshiaki'

_publ_section_title
;
 5-N-Arylaminothiazoles with pyridyl groups and their first-row transition
 metal complexes: synthesis, photophysical properties, and Zn sensing
;
_journal_issue 23
_journal_name_full 'RSC Advances'
_journal_page_first 14698
_journal_page_last 14706
_journal_paper_doi 10.1039/D2RA01694J
_journal_volume 12
_journal_year 2022
_chemical_formula_moiety 'C28 H24 Cl2 N4 Ni S'
_chemical_formula_sum 'C28 H24 Cl2 N4 Ni S'
_chemical_formula_weight 578.18
_space_group_crystal_system monoclinic
_space_group_IT_number 14
_space_group_name_Hall '-P 2yn'
_space_group_name_H-M_alt 'P 1 21/n 1'
_atom_sites_solution_hydrogens geom
_audit_creation_method SHELXL-2014/7
_audit_update_record
;
2022-03-01 deposited with the CCDC.	2022-05-09 downloaded from the CCDC.
;
_cell_angle_alpha 90
_cell_angle_beta 107.528(6)
_cell_angle_gamma 90
_cell_formula_units_Z 4
_cell_length_a 15.9050(11)
_cell_length_b 8.6642(4)
_cell_length_c 20.5670(9)
_cell_measurement_reflns_used 7193
_cell_measurement_temperature 293(2)
_cell_measurement_theta_max 31.0
_cell_measurement_theta_min 1.3
_cell_volume 2702.6(3)
_computing_cell_refinement 'CrystalClear-SM Expert 2.0 r16 (Rigaku, 2014)'
_computing_data_collection 'CrystalClear-SM Expert 2.0 r16 (Rigaku, 2014)'
_computing_data_reduction 'CrystalClear-SM Expert 2.0 r16 (Rigaku, 2014)'
_computing_structure_refinement 'SHELXL-2014/7 (Sheldrick, 2014)'
_diffrn_ambient_temperature 293(2)
_diffrn_detector_area_resol_mean 14.6306
_diffrn_measured_fraction_theta_full 0.999
_diffrn_measured_fraction_theta_max 0.999
_diffrn_measurement_device_type 'Rigaku Mercury CCD (2x2 bin mode)'
_diffrn_measurement_method 'profile data from \f-scans'
_diffrn_radiation_type MoK\a
_diffrn_radiation_wavelength 0.71073
_diffrn_reflns_av_R_equivalents 0.1017
_diffrn_reflns_av_unetI/netI 0.0809
_diffrn_reflns_Laue_measured_fraction_full 0.999
_diffrn_reflns_Laue_measured_fraction_max 0.999
_diffrn_reflns_limit_h_max 20
_diffrn_reflns_limit_h_min -20
_diffrn_reflns_limit_k_max 11
_diffrn_reflns_limit_k_min -10
_diffrn_reflns_limit_l_max 24
_diffrn_reflns_limit_l_min -26
_diffrn_reflns_number 23061
_diffrn_reflns_point_group_measured_fraction_full 0.999
_diffrn_reflns_point_group_measured_fraction_max 0.999
_diffrn_reflns_theta_full 25.242
_diffrn_reflns_theta_max 27.499
_diffrn_reflns_theta_min 1.929
_exptl_absorpt_coefficient_mu 1.017
_exptl_absorpt_correction_T_max 0.918
_exptl_absorpt_correction_T_min 0.843
_exptl_absorpt_correction_type numerical
_exptl_crystal_colour Yellow
_exptl_crystal_density_diffrn 1.421
_exptl_crystal_description Block
_exptl_crystal_F_000 1192
_exptl_crystal_size_max 0.170
_exptl_crystal_size_mid 0.110
_exptl_crystal_size_min 0.110
_refine_diff_density_max 1.420
_refine_diff_density_min -0.839
_refine_diff_density_rms 0.116
_refine_ls_extinction_method none
_refine_ls_goodness_of_fit_ref 1.062
_refine_ls_hydrogen_treatment constr
_refine_ls_matrix_type full
_refine_ls_number_parameters 328
_refine_ls_number_reflns 6205
_refine_ls_number_restraints 0
_refine_ls_restrained_S_all 1.062
_refine_ls_R_factor_all 0.0891
_refine_ls_R_factor_gt 0.0648
_refine_ls_shift/su_max 0.001
_refine_ls_shift/su_mean 0.000
_refine_ls_structure_factor_coef Fsqd
_refine_ls_weighting_details 'w=1/[\s^2^(Fo^2^)+(0.0997P)^2^+0.9050P] where P=(Fo^2^+2Fc^2^)/3'
_refine_ls_weighting_scheme calc
_refine_ls_wR_factor_gt 0.1722
_refine_ls_wR_factor_ref 0.1997
_reflns_Friedel_coverage 0.000
_reflns_number_gt 4449
_reflns_number_total 6205
_reflns_threshold_expression 'I > 2\s(I)'
_cod_data_source_file d2ra01694j2.cif
_cod_data_source_block 0613
_cod_depositor_comments
;
The following automatic conversions were performed:

data item '_exptl_absorpt_correction_type' value 'Numerical' was
changed to 'numerical' in accordance with the
/home/data/users/saulius/crontab/automatic-downloads/rss-feeds/RSC/lib/dictionaries/cif_core.dic
dictionary named 'cif_core.dic' version 2.4.2 last updated on
2011-04-26.

Automatic conversion script
Id: cif_fix_values 7556 2019-12-06 15:28:31Z antanas 
;
_cod_original_sg_symbol_H-M 'P 21/n'
_cod_database_code 7244944
_shelx_shelxl_version_number 2014/7
_shelx_space_group_comment
;
The symmetry employed for this shelxl refinement is uniquely defined
by the following loop, which should always be used as a source of
symmetry information in preference to the above space-group names.
They are only intended as comments.
;
_shelx_estimated_absorpt_t_min 0.846
_shelx_estimated_absorpt_t_max 0.896

loop_
_space_group_symop_operation_xyz
'x, y, z'
'-x+1/2, y+1/2, -z+1/2'
'-x, -y, -z'
'x-1/2, -y-1/2, z-1/2'

loop_
_atom_site_label
_atom_site_type_symbol
_atom_site_fract_x
_atom_site_fract_y
_atom_site_fract_z
_atom_site_U_iso_or_equiv
_atom_site_adp_type
_atom_site_occupancy
_atom_site_site_symmetry_order
_atom_site_calc_flag
_atom_site_refinement_flags_posn
_atom_site_refinement_flags_adp
_atom_site_refinement_flags_occupancy
_atom_site_disorder_assembly
_atom_site_disorder_group
Ni1 Ni 0.42856(3) 0.03335(6) 0.91484(2) 0.03147(18) Uani 1 1 d . . . . .
Cl1 Cl 0.42328(6) 0.07961(12) 1.02679(4) 0.0374(3) Uani 1 1 d . . . . .
Cl2 Cl 0.28708(7) 0.13184(13) 0.86274(5) 0.0443(3) Uani 1 1 d . . . . .
N1 N 0.4471(2) -0.0140(4) 0.82650(14) 0.0336(7) Uani 1 1 d . . . . .
N2 N 0.37630(19) -0.1973(4) 0.89289(14) 0.0319(7) Uani 1 1 d . . . . .
N3 N 0.4924(2) 0.2403(4) 0.88962(14) 0.0343(7) Uani 1 1 d . . . . .
S1 S 0.45223(8) -0.16756(13) 0.72411(5) 0.0442(3) Uani 1 1 d . . . . .
N4 N 0.5401(2) 0.0770(4) 0.69056(17) 0.0453(9) Uani 1 1 d . . . . .
C1 C 0.4231(3) -0.1458(5) 0.79748(17) 0.0362(9) Uani 1 1 d . . . . .
C2 C 0.5022(3) 0.0162(5) 0.73758(18) 0.0394(9) Uani 1 1 d . . . . .
C3 C 0.4906(2) 0.0819(5) 0.79526(16) 0.0353(9) Uani 1 1 d . . . . .
C4 C 0.3355(2) -0.2837(5) 0.92809(19) 0.0384(9) Uani 1 1 d . . . . .
H4 H 0.3332 -0.2464 0.9699 0.046 Uiso 1 1 calc R U . . .
C5 C 0.2962(3) -0.4257(5) 0.90634(19) 0.0404(9) Uani 1 1 d . . . . .
C6 C 0.2996(3) -0.4780(5) 0.8431(2) 0.0441(10) Uani 1 1 d . . . . .
H6 H 0.2744 -0.5725 0.8265 0.053 Uiso 1 1 calc R U . . .
C7 C 0.3398(3) -0.3914(5) 0.80527(19) 0.0417(10) Uani 1 1 d . . . . .
H7 H 0.3414 -0.4255 0.7628 0.050 Uiso 1 1 calc R U . . .
C8 C 0.3778(2) -0.2527(5) 0.83139(17) 0.0335(8) Uani 1 1 d . . . . .
C9 C 0.2539(3) -0.5158(6) 0.9496(2) 0.0531(12) Uani 1 1 d . . . . .
H9 H 0.1921 -0.5271 0.9263 0.080 Uiso 1 1 calc R U . . .
H9A H 0.2616 -0.4626 0.9920 0.080 Uiso 1 1 calc R U . . .
H9B H 0.2808 -0.6160 0.9586 0.080 Uiso 1 1 calc R U . . .
C10 C 0.5153(2) 0.2295(5) 0.83073(17) 0.0344(8) Uani 1 1 d . . . . .
C11 C 0.5559(3) 0.3503(5) 0.8084(2) 0.0446(10) Uani 1 1 d . . . . .
H11 H 0.5710 0.3415 0.7682 0.054 Uiso 1 1 calc R U . . .
C12 C 0.5738(3) 0.4848(5) 0.8464(2) 0.0483(11) Uani 1 1 d . . . . .
H12 H 0.6022 0.5666 0.8325 0.058 Uiso 1 1 calc R U . . .
C13 C 0.5493(3) 0.4961(6) 0.9048(2) 0.0477(11) Uani 1 1 d . . . . .
H13 H 0.5592 0.5863 0.9305 0.057 Uiso 1 1 calc R U . . .
C14 C 0.5095(3) 0.3701(5) 0.92444(19) 0.0403(9) Uani 1 1 d . . . . .
H14 H 0.4940 0.3774 0.9644 0.048 Uiso 1 1 calc R U . . .
C15 C 0.5928(3) -0.0245(5) 0.66377(19) 0.0430(10) Uani 1 1 d . . . . .
C16 C 0.6587(3) -0.1116(6) 0.7087(2) 0.0512(12) Uani 1 1 d . . . . .
H16 H 0.6698 -0.0999 0.7554 0.061 Uiso 1 1 calc R U . . .
C17 C 0.7074(3) -0.2146(6) 0.6842(2) 0.0568(13) Uani 1 1 d . . . . .
H17 H 0.7509 -0.2723 0.7149 0.068 Uiso 1 1 calc R U . . .
C18 C 0.6935(3) -0.2348(6) 0.6151(2) 0.0517(12) Uani 1 1 d . . . . .
C19 C 0.6277(3) -0.1465(7) 0.5707(2) 0.0576(13) Uani 1 1 d . . . . .
H19 H 0.6171 -0.1575 0.5239 0.069 Uiso 1 1 calc R U . . .
C20 C 0.5777(3) -0.0427(6) 0.5946(2) 0.0507(12) Uani 1 1 d . . . . .
H20 H 0.5340 0.0147 0.5639 0.061 Uiso 1 1 calc R U . . .
C21 C 0.7458(4) -0.3511(8) 0.5878(3) 0.0732(17) Uani 1 1 d . . . . .
H21 H 0.7987 -0.3033 0.5842 0.110 Uiso 1 1 calc R U . . .
H21A H 0.7109 -0.3860 0.5437 0.110 Uiso 1 1 calc R U . . .
H21B H 0.7610 -0.4375 0.6184 0.110 Uiso 1 1 calc R U . . .
C22 C 0.5032(3) 0.2138(5) 0.65396(17) 0.0416(10) Uani 1 1 d . . . . .
C23 C 0.5558(3) 0.3107(6) 0.6285(2) 0.0520(11) Uani 1 1 d . . . . .
H23 H 0.6140 0.2837 0.6332 0.062 Uiso 1 1 calc R U . . .
C24 C 0.5217(4) 0.4466(6) 0.5962(2) 0.0559(13) Uani 1 1 d . . . . .
H24 H 0.5574 0.5109 0.5797 0.067 Uiso 1 1 calc R U . . .
C25 C 0.4340(3) 0.4895(6) 0.5880(2) 0.0471(11) Uani 1 1 d . . . . .
C26 C 0.3830(3) 0.3925(6) 0.6139(2) 0.0468(10) Uani 1 1 d . . . . .
H26 H 0.3251 0.4197 0.6097 0.056 Uiso 1 1 calc R U . . .
C27 C 0.4166(3) 0.2554(5) 0.64597(19) 0.0431(10) Uani 1 1 d . . . . .
H27 H 0.3807 0.1908 0.6622 0.052 Uiso 1 1 calc R U . . .
C28 C 0.3978(4) 0.6399(6) 0.5533(2) 0.0628(14) Uani 1 1 d . . . . .
H28 H 0.3444 0.6658 0.5635 0.094 Uiso 1 1 calc R U . . .
H28A H 0.3854 0.6289 0.5048 0.094 Uiso 1 1 calc R U . . .
H28B H 0.4404 0.7204 0.5694 0.094 Uiso 1 1 calc R U . . .

loop_
_atom_site_aniso_label
_atom_site_aniso_U_11
_atom_site_aniso_U_22
_atom_site_aniso_U_33
_atom_site_aniso_U_23
_atom_site_aniso_U_13
_atom_site_aniso_U_12
Ni1 0.0416(3) 0.0301(3) 0.0235(2) -0.00170(17) 0.0110(2) -0.0033(2)
Cl1 0.0447(5) 0.0414(6) 0.0270(4) -0.0031(4) 0.0124(4) 0.0016(4)
Cl2 0.0449(6) 0.0400(6) 0.0430(5) 0.0015(4) 0.0056(4) 0.0009(4)
N1 0.0451(18) 0.0327(18) 0.0226(13) -0.0036(12) 0.0097(13) -0.0043(14)
N2 0.0362(16) 0.0306(17) 0.0273(13) -0.0017(12) 0.0071(12) -0.0012(13)
N3 0.0388(16) 0.0357(19) 0.0274(14) -0.0007(13) 0.0085(12) 0.0009(14)
S1 0.0676(7) 0.0391(6) 0.0300(4) -0.0048(4) 0.0209(4) -0.0004(5)
N4 0.060(2) 0.044(2) 0.0396(17) 0.0031(16) 0.0268(16) 0.0062(18)
C1 0.046(2) 0.036(2) 0.0247(15) -0.0010(15) 0.0080(15) 0.0027(17)
C2 0.050(2) 0.043(2) 0.0291(17) 0.0029(16) 0.0178(16) 0.0035(19)
C3 0.041(2) 0.042(2) 0.0224(15) 0.0030(15) 0.0091(14) -0.0006(18)
C4 0.043(2) 0.035(2) 0.0365(18) 0.0037(16) 0.0101(16) 0.0003(17)
C5 0.045(2) 0.036(2) 0.0383(19) 0.0043(17) 0.0096(17) 0.0017(18)
C6 0.053(3) 0.032(2) 0.042(2) -0.0004(17) 0.0059(19) -0.0088(19)
C7 0.053(2) 0.030(2) 0.0339(18) -0.0051(16) 0.0015(17) -0.0027(19)
C8 0.0370(19) 0.033(2) 0.0272(15) -0.0008(15) 0.0045(14) 0.0020(16)
C9 0.063(3) 0.042(3) 0.057(3) 0.003(2) 0.021(2) -0.009(2)
C10 0.0361(19) 0.037(2) 0.0288(16) 0.0024(15) 0.0078(14) -0.0016(17)
C11 0.049(2) 0.046(3) 0.0389(19) 0.0042(19) 0.0128(17) -0.005(2)
C12 0.060(3) 0.035(2) 0.050(2) 0.0079(19) 0.016(2) -0.008(2)
C13 0.056(3) 0.038(2) 0.048(2) -0.0043(19) 0.012(2) -0.001(2)
C14 0.047(2) 0.038(2) 0.0341(18) -0.0057(16) 0.0096(16) 0.0042(19)
C15 0.048(2) 0.051(3) 0.0348(19) -0.0034(18) 0.0198(17) 0.003(2)
C16 0.054(3) 0.065(3) 0.0356(19) -0.003(2) 0.0158(19) 0.009(2)
C17 0.049(3) 0.063(3) 0.055(2) -0.011(2) 0.011(2) 0.009(2)
C18 0.044(2) 0.066(3) 0.051(2) -0.011(2) 0.024(2) -0.004(2)
C19 0.063(3) 0.079(4) 0.039(2) -0.012(2) 0.028(2) -0.001(3)
C20 0.052(3) 0.067(4) 0.036(2) 0.002(2) 0.0177(19) 0.006(2)
C21 0.062(3) 0.084(5) 0.078(3) -0.028(3) 0.028(3) 0.005(3)
C22 0.061(3) 0.039(2) 0.0287(17) 0.0010(16) 0.0186(17) 0.004(2)
C23 0.056(3) 0.060(3) 0.050(2) 0.012(2) 0.031(2) 0.004(2)
C24 0.071(3) 0.052(3) 0.055(3) 0.008(2) 0.034(2) -0.007(2)
C25 0.065(3) 0.042(3) 0.038(2) 0.0013(18) 0.021(2) 0.003(2)
C26 0.053(2) 0.047(3) 0.042(2) 0.0012(19) 0.0171(19) 0.003(2)
C27 0.049(2) 0.045(3) 0.0385(19) 0.0038(18) 0.0179(17) -0.005(2)
C28 0.095(4) 0.041(3) 0.058(3) 0.001(2) 0.031(3) 0.008(3)

loop_
_atom_type_symbol
_atom_type_description
_atom_type_scat_dispersion_real
_atom_type_scat_dispersion_imag
_atom_type_scat_source
C C 0.0033 0.0016 'International Tables Vol C Tables 4.2.6.8 and 6.1.1.4'
H H 0.0000 0.0000 'International Tables Vol C Tables 4.2.6.8 and 6.1.1.4'
N N 0.0061 0.0033 'International Tables Vol C Tables 4.2.6.8 and 6.1.1.4'
S S 0.1246 0.1234 'International Tables Vol C Tables 4.2.6.8 and 6.1.1.4'
Cl Cl 0.1484 0.1585 'International Tables Vol C Tables 4.2.6.8 and 6.1.1.4'
Ni Ni 0.3393 1.1124 'International Tables Vol C Tables 4.2.6.8 and 6.1.1.4'

loop_
_geom_angle_atom_site_label_1
_geom_angle_atom_site_label_2
_geom_angle_atom_site_label_3
_geom_angle
_geom_angle_site_symmetry_1
_geom_angle_site_symmetry_3
_geom_angle_publ_flag
N1 Ni1 N2 76.67(13) . . ?
N1 Ni1 N3 75.18(12) . . ?
N2 Ni1 N3 151.85(12) . . ?
N1 Ni1 Cl2 92.51(10) . . ?
N2 Ni1 Cl2 89.16(8) . . ?
N3 Ni1 Cl2 92.48(8) . . ?
N1 Ni1 Cl1 173.31(10) . . ?
N2 Ni1 Cl1 103.67(8) . . ?
N3 Ni1 Cl1 104.24(8) . . ?
Cl2 Ni1 Cl1 94.17(4) . . ?
N1 Ni1 Cl1 88.87(10) . 3_657 ?
N2 Ni1 Cl1 89.19(8) . 3_657 ?
N3 Ni1 Cl1 89.84(8) . 3_657 ?
Cl2 Ni1 Cl1 177.55(4) . 3_657 ?
Cl1 Ni1 Cl1 84.46(4) . 3_657 ?
Ni1 Cl1 Ni1 95.54(4) . 3_657 ?
C1 N1 C3 116.3(3) . . ?
C1 N1 Ni1 120.3(3) . . ?
C3 N1 Ni1 123.2(3) . . ?
C4 N2 C8 117.0(3) . . ?
C4 N2 Ni1 128.6(3) . . ?
C8 N2 Ni1 114.1(3) . . ?
C14 N3 C10 118.2(3) . . ?
C14 N3 Ni1 127.1(3) . . ?
C10 N3 Ni1 114.7(3) . . ?
C1 S1 C2 89.48(19) . . ?
C2 N4 C22 119.1(4) . . ?
C2 N4 C15 117.5(4) . . ?
C22 N4 C15 120.0(3) . . ?
N1 C1 C8 117.1(3) . . ?
N1 C1 S1 112.5(3) . . ?
C8 C1 S1 130.4(3) . . ?
C3 C2 N4 130.0(4) . . ?
C3 C2 S1 109.7(3) . . ?
N4 C2 S1 120.2(3) . . ?
N1 C3 C2 111.9(4) . . ?
N1 C3 C10 113.3(3) . . ?
C2 C3 C10 134.7(4) . . ?
N2 C4 C5 124.4(4) . . ?
C4 C5 C6 116.6(4) . . ?
C4 C5 C9 120.8(4) . . ?
C6 C5 C9 122.7(4) . . ?
C7 C6 C5 120.5(4) . . ?
C6 C7 C8 118.7(4) . . ?
N2 C8 C7 122.8(4) . . ?
N2 C8 C1 111.5(3) . . ?
C7 C8 C1 125.7(3) . . ?
N3 C10 C11 121.3(4) . . ?
N3 C10 C3 113.4(3) . . ?
C11 C10 C3 125.3(4) . . ?
C10 C11 C12 119.2(4) . . ?
C13 C12 C11 119.3(4) . . ?
C12 C13 C14 118.4(4) . . ?
N3 C14 C13 123.6(4) . . ?
C20 C15 C16 119.0(4) . . ?
C20 C15 N4 121.7(4) . . ?
C16 C15 N4 119.2(3) . . ?
C17 C16 C15 120.3(4) . . ?
C16 C17 C18 121.8(4) . . ?
C17 C18 C19 117.5(4) . . ?
C17 C18 C21 121.9(5) . . ?
C19 C18 C21 120.6(4) . . ?
C20 C19 C18 121.4(4) . . ?
C15 C20 C19 120.0(4) . . ?
C27 C22 C23 119.1(4) . . ?
C27 C22 N4 120.8(4) . . ?
C23 C22 N4 119.9(4) . . ?
C24 C23 C22 120.0(4) . . ?
C23 C24 C25 121.1(5) . . ?
C26 C25 C24 118.0(4) . . ?
C26 C25 C28 121.4(5) . . ?
C24 C25 C28 120.5(5) . . ?
C25 C26 C27 121.2(4) . . ?
C22 C27 C26 120.4(4) . . ?

loop_
_geom_bond_atom_site_label_1
_geom_bond_atom_site_label_2
_geom_bond_distance
_geom_bond_site_symmetry_2
_geom_bond_publ_flag
Ni1 N1 1.970(3) . ?
Ni1 N2 2.159(3) . ?
Ni1 N3 2.199(3) . ?
Ni1 Cl2 2.3425(11) . ?
Ni1 Cl1 2.3632(9) . ?
Ni1 Cl1 2.4996(11) 3_657 ?
Cl1 Ni1 2.4996(10) 3_657 ?
N1 C1 1.292(5) . ?
N1 C3 1.360(5) . ?
N2 C4 1.337(5) . ?
N2 C8 1.359(5) . ?
N3 C14 1.317(5) . ?
N3 C10 1.369(5) . ?
S1 C1 1.717(4) . ?
S1 C2 1.764(5) . ?
N4 C2 1.388(5) . ?
N4 C22 1.432(5) . ?
N4 C15 1.435(6) . ?
C1 C8 1.472(6) . ?
C2 C3 1.377(5) . ?
C3 C10 1.466(6) . ?
C4 C5 1.392(6) . ?
C5 C6 1.394(6) . ?
C5 C9 1.488(6) . ?
C6 C7 1.369(6) . ?
C7 C8 1.380(6) . ?
C10 C11 1.379(6) . ?
C11 C12 1.384(6) . ?
C12 C13 1.374(6) . ?
C13 C14 1.382(6) . ?
C15 C20 1.379(5) . ?
C15 C16 1.392(6) . ?
C16 C17 1.372(7) . ?
C17 C18 1.380(6) . ?
C18 C19 1.393(7) . ?
C18 C21 1.518(7) . ?
C19 C20 1.384(7) . ?
C22 C27 1.385(6) . ?
C22 C23 1.394(6) . ?
C23 C24 1.380(7) . ?
C24 C25 1.404(7) . ?
C25 C26 1.381(7) . ?
C25 C28 1.514(7) . ?
C26 C27 1.386(6) . ?

loop_
_geom_torsion_atom_site_label_1
_geom_torsion_atom_site_label_2
_geom_torsion_atom_site_label_3
_geom_torsion_atom_site_label_4
_geom_torsion
_geom_torsion_site_symmetry_1
_geom_torsion_site_symmetry_2
_geom_torsion_site_symmetry_3
_geom_torsion_site_symmetry_4
_geom_torsion_publ_flag
C3 N1 C1 C8 178.6(3) . . . . ?
Ni1 N1 C1 C8 3.3(5) . . . . ?
C3 N1 C1 S1 -0.5(4) . . . . ?
Ni1 N1 C1 S1 -175.79(17) . . . . ?
C2 S1 C1 N1 1.4(3) . . . . ?
C2 S1 C1 C8 -177.5(4) . . . . ?
C22 N4 C2 C3 -59.4(6) . . . . ?
C15 N4 C2 C3 141.6(4) . . . . ?
C22 N4 C2 S1 115.6(4) . . . . ?
C15 N4 C2 S1 -43.3(5) . . . . ?
C1 S1 C2 C3 -1.9(3) . . . . ?
C1 S1 C2 N4 -177.9(3) . . . . ?
C1 N1 C3 C2 -1.0(5) . . . . ?
Ni1 N1 C3 C2 174.1(3) . . . . ?
C1 N1 C3 C10 179.6(3) . . . . ?
Ni1 N1 C3 C10 -5.2(4) . . . . ?
N4 C2 C3 N1 177.5(4) . . . . ?
S1 C2 C3 N1 2.0(4) . . . . ?
N4 C2 C3 C10 -3.4(8) . . . . ?
S1 C2 C3 C10 -178.9(4) . . . . ?
C8 N2 C4 C5 1.0(6) . . . . ?
Ni1 N2 C4 C5 173.3(3) . . . . ?
N2 C4 C5 C6 -0.8(6) . . . . ?
N2 C4 C5 C9 178.6(4) . . . . ?
C4 C5 C6 C7 -0.2(6) . . . . ?
C9 C5 C6 C7 -179.6(4) . . . . ?
C5 C6 C7 C8 0.9(6) . . . . ?
C4 N2 C8 C7 -0.3(5) . . . . ?
Ni1 N2 C8 C7 -173.7(3) . . . . ?
C4 N2 C8 C1 179.0(3) . . . . ?
Ni1 N2 C8 C1 5.6(4) . . . . ?
C6 C7 C8 N2 -0.7(6) . . . . ?
C6 C7 C8 C1 -179.8(4) . . . . ?
N1 C1 C8 N2 -5.9(5) . . . . ?
S1 C1 C8 N2 173.0(3) . . . . ?
N1 C1 C8 C7 173.3(4) . . . . ?
S1 C1 C8 C7 -7.8(6) . . . . ?
C14 N3 C10 C11 0.6(5) . . . . ?
Ni1 N3 C10 C11 -180.0(3) . . . . ?
C14 N3 C10 C3 -178.2(3) . . . . ?
Ni1 N3 C10 C3 1.2(4) . . . . ?
N1 C3 C10 N3 2.1(5) . . . . ?
C2 C3 C10 N3 -177.0(4) . . . . ?
N1 C3 C10 C11 -176.6(4) . . . . ?
C2 C3 C10 C11 4.2(7) . . . . ?
N3 C10 C11 C12 0.1(6) . . . . ?
C3 C10 C11 C12 178.7(4) . . . . ?
C10 C11 C12 C13 -1.2(6) . . . . ?
C11 C12 C13 C14 1.7(6) . . . . ?
C10 N3 C14 C13 0.0(6) . . . . ?
Ni1 N3 C14 C13 -179.4(3) . . . . ?
C12 C13 C14 N3 -1.2(6) . . . . ?
C2 N4 C15 C20 127.1(5) . . . . ?
C22 N4 C15 C20 -31.6(7) . . . . ?
C2 N4 C15 C16 -50.3(6) . . . . ?
C22 N4 C15 C16 151.0(4) . . . . ?
C20 C15 C16 C17 -0.4(8) . . . . ?
N4 C15 C16 C17 177.1(5) . . . . ?
C15 C16 C17 C18 0.4(8) . . . . ?
C16 C17 C18 C19 -0.1(8) . . . . ?
C16 C17 C18 C21 -178.7(5) . . . . ?
C17 C18 C19 C20 -0.3(8) . . . . ?
C21 C18 C19 C20 178.3(5) . . . . ?
C16 C15 C20 C19 0.1(8) . . . . ?
N4 C15 C20 C19 -177.3(5) . . . . ?
C18 C19 C20 C15 0.3(8) . . . . ?
C2 N4 C22 C27 -22.6(6) . . . . ?
C15 N4 C22 C27 135.8(4) . . . . ?
C2 N4 C22 C23 154.5(4) . . . . ?
C15 N4 C22 C23 -47.1(6) . . . . ?
C27 C22 C23 C24 0.5(7) . . . . ?
N4 C22 C23 C24 -176.7(4) . . . . ?
C22 C23 C24 C25 -0.5(7) . . . . ?
C23 C24 C25 C26 0.8(7) . . . . ?
C23 C24 C25 C28 179.3(4) . . . . ?
C24 C25 C26 C27 -1.2(7) . . . . ?
C28 C25 C26 C27 -179.6(4) . . . . ?
C23 C22 C27 C26 -0.9(6) . . . . ?
N4 C22 C27 C26 176.3(4) . . . . ?
C25 C26 C27 C22 1.2(6) . . . . ?
